data_4350065
loop_
_publ_author_name
'Jankowski, Robert'
'Zakrzewski, Jakub J.'
'Surma, Olga'
'Ohkoshi, Shin-ichi'
'Chorazy, Szymon'
'Sieklucka, Barbara'

_publ_section_title
;
 Near-infrared emissive Er(iii) and Yb(iii) molecular nanomagnets in
 metal--organic chains functionalized by octacyanidometallates(iv)
;
_journal_issue 9
_journal_name_full 'Inorganic Chemistry Frontiers'
_journal_page_first 2423
_journal_paper_doi 10.1039/C9QI00583H
_journal_volume 6
_journal_year 2019
_chemical_formula_moiety 'C108.60 H128 Mo2 N26 O35.40 P4 Yb2'
_chemical_formula_sum 'C108.6 H128 Mo2 N26 O35.4 P4 Yb2'
_chemical_formula_weight 3025.8
_space_group_IT_number 14
_space_group_name_Hall '-P 2ybc'
_space_group_name_H-M_alt 'P 1 21/c 1'
_symmetry_cell_setting monoclinic
_symmetry_Int_Tables_number 14
_symmetry_space_group_name_Hall '-P 2ybc'
_symmetry_space_group_name_H-M 'P 1 21/c 1'
_atom_sites_solution_hydrogens mixed
_audit_conform_dict_location ftp://ftp.iucr.org/pub/cif_core.dic
_audit_conform_dict_name cif_core.dic
_audit_conform_dict_version 2.4.3
_audit_creation_date 2019-04-18T18:37:43-00:00
_audit_creation_method 'WinGX routine CIF_UPDATE'
_audit_update_record
;
2019-04-18 deposited with the CCDC.	2019-07-22 downloaded from the CCDC.
;
_cell_angle_alpha 90
_cell_angle_beta 91.9510(10)
_cell_angle_gamma 90
_cell_formula_units_Z 2
_cell_length_a 11.1828(4)
_cell_length_b 13.1725(5)
_cell_length_c 43.0580(16)
_cell_measurement_reflns_used 70289
_cell_measurement_temperature 100(2)
_cell_measurement_theta_max 27.103
_cell_measurement_theta_min 2.39
_cell_measurement_wavelength 0.71073
_cell_volume 6339.0(4)
_computing_molecular_graphics 'Ortep for Windows (Farrugia, 2012)'
_computing_publication_material 'WinGX publication routines (Farrugia, 2012)'
_computing_structure_refinement 'SHELXL-2018/3 (Sheldrick, 2018)'
_computing_structure_solution 'SHELXT 2014/5 (Sheldrick, 2014)'
_diffrn_ambient_temperature 100(2)
_diffrn_measured_fraction_theta_full 0.999
_diffrn_measured_fraction_theta_max 0.999
_diffrn_measurement_device_type 'D8Quest Eco Photon50'
_diffrn_measurement_method \w
_diffrn_radiation_monochromator graphite
_diffrn_radiation_probe x-ray
_diffrn_radiation_type MoK\a
_diffrn_radiation_wavelength 0.71073
_diffrn_reflns_av_R_equivalents 0.0627
_diffrn_reflns_av_unetI/netI 0.0429
_diffrn_reflns_Laue_measured_fraction_full 0.999
_diffrn_reflns_Laue_measured_fraction_max 0.999
_diffrn_reflns_limit_h_max 14
_diffrn_reflns_limit_h_min -14
_diffrn_reflns_limit_k_max 16
_diffrn_reflns_limit_k_min -16
_diffrn_reflns_limit_l_max 55
_diffrn_reflns_limit_l_min -55
_diffrn_reflns_number 70289
_diffrn_reflns_point_group_measured_fraction_full 0.999
_diffrn_reflns_point_group_measured_fraction_max 0.999
_diffrn_reflns_theta_full 25.242
_diffrn_reflns_theta_max 27.103
_diffrn_reflns_theta_min 2.39
_diffrn_standards_number 0
_exptl_absorpt_coefficient_mu 1.793
_exptl_absorpt_correction_T_max 0.738
_exptl_absorpt_correction_T_min 0.663
_exptl_absorpt_correction_type multi-scan
_exptl_absorpt_process_details 'ABSCOR (Rigaku, 1995)'
_exptl_crystal_colour red
_exptl_crystal_density_diffrn 1.585
_exptl_crystal_density_method 'not measured'
_exptl_crystal_description block
_exptl_crystal_F_000 3058
_exptl_crystal_size_max 0.25
_exptl_crystal_size_mid 0.22
_exptl_crystal_size_min 0.18
_refine_diff_density_max 1.355
_refine_diff_density_min -1.758
_refine_diff_density_rms 0.128
_refine_ls_extinction_method none
_refine_ls_goodness_of_fit_ref 1.181
_refine_ls_hydrogen_treatment mixed
_refine_ls_matrix_type full
_refine_ls_number_constraints 0
_refine_ls_number_parameters 865
_refine_ls_number_reflns 13981
_refine_ls_number_restraints 27
_refine_ls_restrained_S_all 1.181
_refine_ls_R_factor_all 0.0637
_refine_ls_R_factor_gt 0.0487
_refine_ls_shift/su_max 0.003
_refine_ls_shift/su_mean 0
_refine_ls_structure_factor_coef Fsqd
_refine_ls_weighting_details 'w=1/[\s^2^(Fo^2^)+(0.0148P)^2^+34.3901P] where P=(Fo^2^+2Fc^2^)/3'
_refine_ls_weighting_scheme calc
_refine_ls_wR_factor_gt 0.0893
_refine_ls_wR_factor_ref 0.0934
_reflns_Friedel_coverage 0
_reflns_number_gt 11710
_reflns_number_total 13981
_reflns_threshold_expression 'I > 2\s(I)'
_cod_data_source_file c9qi00583h2.cif
_cod_data_source_block shelx_CCDC4
_cod_original_sg_symbol_H-M 'P 21/c'
_cod_original_formula_sum 'C108.60 H128 Mo2 N26 O35.40 P4 Yb2'
_cod_database_code 4350065

loop_
_symmetry_equiv_pos_as_xyz
'x, y, z'
'-x, y+1/2, -z+1/2'
'-x, -y, -z'
'x, -y-1/2, z-1/2'

loop_
_atom_site_label
_atom_site_type_symbol
_atom_site_fract_x
_atom_site_fract_y
_atom_site_fract_z
_atom_site_U_iso_or_equiv
_atom_site_adp_type
_atom_site_occupancy
_atom_site_site_symmetry_order
_atom_site_calc_flag
_atom_site_refinement_flags_posn
_atom_site_refinement_flags_adp
_atom_site_refinement_flags_occupancy
_atom_site_disorder_assembly
_atom_site_disorder_group
Yb1 Yb 0.25161(2) 0.77633(2) 0.49727(2) 0.00866(5) Uani 1 1 d . . . . .
Mo1 Mo 0.65652(3) 0.72335(3) 0.42252(2) 0.00890(8) Uani 1 1 d . . . . .
P2 P 0.24859(11) 0.79817(9) 0.72960(3) 0.0133(3) Uani 1 1 d . . . . .
P1 P 0.00454(11) 0.81476(10) 0.70231(3) 0.0142(3) Uani 1 1 d . . . . .
O1 O 0.3263(3) 0.9356(2) 0.49059(8) 0.0153(7) Uani 1 1 d . . . . .
H1A H 0.31364 0.9724 0.506637 0.023 Uiso 1 1 d R U . . .
H1B H 0.286829 0.965726 0.475734 0.023 Uiso 1 1 d R U . . .
O4 O 0.0986(3) 0.8978(2) 0.50098(7) 0.0126(7) Uani 1 1 d . . . . .
O5 O 0.0709(3) 0.6928(2) 0.49471(8) 0.0121(7) Uani 1 1 d . . . . .
O2 O 0.4243(3) 0.7815(3) 0.53016(8) 0.0186(7) Uani 1 1 d . . . . .
H2A H 0.475565 0.736135 0.524601 0.028 Uiso 1 1 d R U . . .
H2B H 0.406333 0.763386 0.548754 0.028 Uiso 1 1 d R U . . .
O3 O 0.1942(3) 0.7652(3) 0.54899(7) 0.0166(7) Uani 1 1 d . . . . .
H3A H 0.252756 0.740471 0.561239 0.025 Uiso 1 1 d R U . . .
H3B H 0.136221 0.719571 0.550969 0.025 Uiso 1 1 d R U . . .
O8 O 0.1805(3) 0.7844(3) 0.44596(7) 0.0142(7) Uani 0.3 1 d D U P A 1
C9 C 0.2331(14) 0.8273(13) 0.4192(3) 0.018(3) Uani 0.3 1 d D U P A 1
O7 O 0.1805(3) 0.7844(3) 0.44596(7) 0.0142(7) Uani 0.7 1 d . . P A 2
O8A O 0.2668(4) 0.8895(4) 0.39808(11) 0.0185(11) Uani 0.7 1 d . U P B 3
O6 O 0.2958(3) 0.6067(2) 0.49955(8) 0.0138(7) Uani 1 1 d . . . . .
O9 O -0.2563(3) 0.9095(3) 0.58110(8) 0.0210(8) Uani 1 1 d . . . . .
O15 O -0.2135(4) 0.6170(3) 0.55781(9) 0.0280(9) Uani 1 1 d D . . . .
N11 N 0.3972(3) 0.5561(3) 0.49972(9) 0.0109(8) Uani 1 1 d . . . . .
N1 N 0.4178(3) 0.7569(3) 0.46430(9) 0.0123(8) Uani 1 1 d . . . . .
N10 N 0.0387(3) 0.5968(3) 0.49734(9) 0.0100(8) Uani 1 1 d . . . . .
N9 N 0.0108(3) 0.8995(3) 0.52052(9) 0.0109(8) Uani 1 1 d . . . . .
N12 N -0.1706(3) 0.9076(3) 0.56141(9) 0.0145(8) Uani 1 1 d . . . . .
N7 N 0.7304(3) 0.6520(3) 0.49445(9) 0.0146(8) Uani 1 1 d . . . . .
N4 N 0.9478(4) 0.7697(4) 0.42666(10) 0.0216(9) Uani 1 1 d . . . . .
C1 C 0.5003(4) 0.7446(3) 0.44952(10) 0.0092(9) Uani 1 1 d . . . . .
N13 N 0.1111(3) 0.7722(3) 0.72374(9) 0.0165(8) Uani 1 1 d . . . . .
N8 N 0.7498(4) 0.4850(3) 0.41800(10) 0.0205(9) Uani 1 1 d . . . . .
N6 N 0.7084(4) 0.9382(3) 0.46030(10) 0.0195(9) Uani 1 1 d . . . . .
C12 C -0.0295(4) 0.5549(4) 0.47425(11) 0.0116(9) Uani 1 1 d . . . . .
H12 H -0.050349 0.593226 0.456174 0.014 Uiso 1 1 calc R U . . .
C10 C 0.4563(4) 0.5355(3) 0.52681(11) 0.0126(9) Uani 1 1 d . . . . .
H10 H 0.426449 0.560145 0.545784 0.015 Uiso 1 1 calc R U . . .
N5 N 0.5211(4) 0.9122(3) 0.38530(10) 0.0222(10) Uani 1 1 d . . . . .
C11 C 0.5587(4) 0.4794(3) 0.52704(11) 0.0131(10) Uani 1 1 d . . . . .
H11 H 0.59966 0.465052 0.546235 0.016 Uiso 1 1 calc R U . . .
C6 C 0.6912(4) 0.8633(4) 0.44697(11) 0.0128(9) Uani 1 1 d . . . . .
C17 C 0.0246(4) 0.9529(4) 0.54730(11) 0.0139(10) Uani 1 1 d . . . . .
H17 H 0.097799 0.987101 0.552027 0.017 Uiso 1 1 calc R U . . .
C7 C 0.7040(4) 0.6755(4) 0.46946(11) 0.0116(9) Uani 1 1 d . . . . .
N3 N 0.7449(4) 0.6953(3) 0.35010(10) 0.0251(10) Uani 1 1 d . . . . .
C4 C 0.8467(4) 0.7523(3) 0.42418(10) 0.0127(10) Uani 1 1 d . . . . .
C13 C 0.0686(4) 0.5434(3) 0.52298(11) 0.0114(9) Uani 1 1 d . . . . .
H13 H 0.116666 0.573384 0.539123 0.014 Uiso 1 1 calc R U . . .
C5 C 0.5698(4) 0.8445(4) 0.39719(11) 0.0147(10) Uani 1 1 d . . . . .
C15 C -0.1848(4) 0.8557(4) 0.53427(11) 0.0150(10) Uani 1 1 d . . . . .
H15 H -0.258148 0.821932 0.529451 0.018 Uiso 1 1 calc R U . . .
C14 C -0.0936(4) 0.8518(3) 0.51381(11) 0.0120(9) Uani 1 1 d . . . . .
H14 H -0.104043 0.815406 0.494858 0.014 Uiso 1 1 calc R U . . .
C8 C 0.7179(4) 0.5676(4) 0.41995(10) 0.0137(10) Uani 1 1 d . . . . .
N2 N 0.4316(4) 0.5923(4) 0.39030(10) 0.0247(10) Uani 1 1 d . . . . .
C3 C 0.7123(4) 0.7073(4) 0.37507(11) 0.0157(10) Uani 1 1 d . . . . .
C2 C 0.5103(4) 0.6383(4) 0.40087(11) 0.0137(10) Uani 1 1 d . . . . .
C16 C -0.0671(4) 0.9574(4) 0.56755(11) 0.0161(10) Uani 1 1 d . . . . .
H16 H -0.057746 0.995929 0.586117 0.019 Uiso 1 1 calc R U . . .
C30 C 0.0484(4) 0.9024(4) 0.67278(11) 0.0152(10) Uani 1 1 d . . . . .
C36 C 0.3413(4) 0.7148(4) 0.70738(11) 0.0159(10) Uani 1 1 d . . . . .
C47 C 0.3847(5) 0.8251(4) 0.78444(12) 0.0212(11) Uani 1 1 d . . . . .
H47 H 0.43163 0.870879 0.772923 0.025 Uiso 1 1 calc R U . . .
C42 C 0.2854(4) 0.7773(4) 0.77006(11) 0.0189(10) Uani 1 1 d . . . . .
C41 C 0.2907(5) 0.6582(4) 0.68309(11) 0.0187(11) Uani 1 1 d . . . . .
H41 H 0.207679 0.664194 0.678033 0.022 Uiso 1 1 calc R U . . .
C33 C 0.1490(5) 1.0337(4) 0.63041(12) 0.0230(12) Uani 1 1 d . . . . .
H33 H 0.183854 1.078612 0.616035 0.028 Uiso 1 1 calc R U . . .
C24 C -0.1060(4) 0.8738(4) 0.72602(12) 0.0190(11) Uani 1 1 d . . . . .
C39 C 0.4821(5) 0.5840(4) 0.67325(12) 0.0212(11) Uani 1 1 d . . . . .
H39 H 0.530085 0.539571 0.661532 0.025 Uiso 1 1 calc R U . . .
C49 C 0.2411(5) 1.0039(4) 0.74094(12) 0.0192(11) Uani 1 1 d . . . . .
H49 H 0.195191 0.985331 0.758221 0.023 Uiso 1 1 calc R U . . .
C46 C 0.4147(5) 0.8059(4) 0.81532(12) 0.0258(12) Uani 1 1 d . . . . .
H46 H 0.482726 0.83767 0.824889 0.031 Uiso 1 1 calc R U . . .
C31 C 0.1040(4) 0.8636(4) 0.64658(11) 0.0175(10) Uani 1 1 d . . . . .
H31 H 0.107517 0.79244 0.643228 0.021 Uiso 1 1 calc R U . . .
C48 C 0.2873(4) 0.9277(4) 0.72188(11) 0.0151(10) Uani 1 1 d . . . . .
C37 C 0.4636(4) 0.7048(4) 0.71476(12) 0.0214(11) Uani 1 1 d . . . . .
H37 H 0.498685 0.742458 0.731529 0.026 Uiso 1 1 calc R U . . .
C53 C 0.3548(4) 0.9562(4) 0.69651(12) 0.0191(11) Uani 1 1 d . . . . .
H53 H 0.386201 0.905772 0.683293 0.023 Uiso 1 1 calc R U . . .
C35 C 0.0430(4) 1.0072(4) 0.67733(12) 0.0194(11) Uani 1 1 d . . . . .
H35 H 0.004864 1.033927 0.694936 0.023 Uiso 1 1 calc R U . . .
C19 C -0.0590(5) 0.6131(4) 0.69535(12) 0.0225(11) Uani 1 1 d . . . . .
H19 H -0.007429 0.601313 0.712974 0.027 Uiso 1 1 calc R U . . .
C32 C 0.1538(4) 0.9302(4) 0.62554(11) 0.0205(11) Uani 1 1 d . . . . .
H32 H 0.191461 0.904303 0.60774 0.025 Uiso 1 1 calc R U . . .
C40 C 0.3614(5) 0.5928(4) 0.66612(12) 0.0218(11) Uani 1 1 d . . . . .
H40 H 0.32633 0.55417 0.649565 0.026 Uiso 1 1 calc R U . . .
C18 C -0.0705(4) 0.7102(4) 0.68317(11) 0.0173(10) Uani 1 1 d . . . . .
C50 C 0.2614(5) 1.1051(4) 0.73491(12) 0.0245(12) Uani 1 1 d . . . . .
H50 H 0.228918 1.155918 0.747826 0.029 Uiso 1 1 calc R U . . .
C38 C 0.5337(5) 0.6399(4) 0.69759(12) 0.0241(12) Uani 1 1 d . . . . .
H38 H 0.61682 0.633836 0.702489 0.029 Uiso 1 1 calc R U . . .
C29 C -0.0938(5) 0.8683(4) 0.75816(12) 0.0232(12) Uani 1 1 d . . . . .
H29 H -0.024267 0.838563 0.76763 0.028 Uiso 1 1 calc R U . . .
C52 C 0.3760(5) 1.0584(4) 0.69067(13) 0.0248(12) Uani 1 1 d . . . . .
H52 H 0.422266 1.077537 0.673523 0.03 Uiso 1 1 calc R U . . .
C25 C -0.2081(5) 0.9180(5) 0.71234(14) 0.0293(13) Uani 1 1 d . . . . .
H25 H -0.217132 0.9223 0.690358 0.035 Uiso 1 1 calc R U . . .
C34 C 0.0935(5) 1.0724(4) 0.65614(13) 0.0236(12) Uani 1 1 d . . . . .
H34 H 0.089945 1.143666 0.659261 0.028 Uiso 1 1 calc R U . . .
C26 C -0.2967(5) 0.9558(5) 0.73107(16) 0.0362(15) Uani 1 1 d . . . . .
H26 H -0.366287 0.985876 0.721747 0.043 Uiso 1 1 calc R U . . .
C28 C -0.1841(6) 0.9065(5) 0.77661(14) 0.0309(14) Uani 1 1 d . . . . .
H28 H -0.17594 0.90246 0.798608 0.037 Uiso 1 1 calc R U . . .
C20 C -0.1227(5) 0.5328(4) 0.68179(13) 0.0281(13) Uani 1 1 d . . . . .
H20 H -0.11482 0.466317 0.690152 0.034 Uiso 1 1 calc R U . . .
C45 C 0.3464(6) 0.7411(5) 0.83203(13) 0.0393(16) Uani 1 1 d . . . . .
H45 H 0.366199 0.729189 0.85335 0.047 Uiso 1 1 calc R U . . .
C43 C 0.2174(6) 0.7107(5) 0.78709(12) 0.0319(14) Uani 1 1 d . . . . .
H43 H 0.150139 0.677636 0.777608 0.038 Uiso 1 1 calc R U . . .
C51 C 0.3297(5) 1.1326(4) 0.70979(12) 0.0243(12) Uani 1 1 d . . . . .
H51 H 0.344616 1.202272 0.705728 0.029 Uiso 1 1 calc R U . . .
C23 C -0.1454(4) 0.7271(5) 0.65705(12) 0.0258(12) Uani 1 1 d . . . . .
H23 H -0.153264 0.793259 0.648472 0.031 Uiso 1 1 calc R U . . .
C44 C 0.2484(7) 0.6927(6) 0.81811(15) 0.053(2) Uani 1 1 d . . . . .
H44 H 0.202208 0.647037 0.829845 0.064 Uiso 1 1 calc R U . . .
C21 C -0.1979(5) 0.5502(5) 0.65602(14) 0.0296(14) Uani 1 1 d . . . . .
H21 H -0.242003 0.495572 0.646898 0.036 Uiso 1 1 calc R U . . .
C22 C -0.2087(5) 0.6459(5) 0.64366(14) 0.0314(14) Uani 1 1 d . . . . .
H22 H -0.259638 0.656972 0.625868 0.038 Uiso 1 1 calc R U . . .
C27 C -0.2848(5) 0.9500(5) 0.76297(15) 0.0320(15) Uani 1 1 d . . . . .
H27 H -0.345975 0.976029 0.775532 0.038 Uiso 1 1 calc R U . . .
O17 O 0.9914(4) 0.6010(4) 0.36859(13) 0.0473(13) Uani 1 1 d . . . . .
H17A H 0.920776 0.620221 0.371148 0.071 Uiso 1 1 calc R U . . .
O11 O 0.4384(5) 0.3862(5) 0.40842(15) 0.0662(16) Uani 1 1 d D . . . .
O13 O -0.0081(3) 0.7207(3) 0.57701(8) 0.0200(7) Uani 1 1 d D . . . .
O12 O 0.6214(4) 0.2566(4) 0.40915(10) 0.0397(11) Uani 1 1 d D . . . .
C54 C 1.0559(14) 0.6788(11) 0.3572(4) 0.151(6) Uani 1 1 d . . . . .
H54A H 1.029494 0.692298 0.335632 0.226 Uiso 1 1 calc R U . . .
H54B H 1.140939 0.660773 0.357868 0.226 Uiso 1 1 calc R U . . .
H54C H 1.043823 0.739694 0.369778 0.226 Uiso 1 1 calc R U . . .
C55 C -0.4201(6) 0.8616(5) 0.64279(15) 0.0393(16) Uani 1 1 d . . . . .
H55A H -0.362237 0.907324 0.633466 0.059 Uiso 1 1 calc R U . . .
H55B H -0.398778 0.791065 0.638285 0.059 Uiso 1 1 calc R U . . .
H55C H -0.41895 0.871973 0.665333 0.059 Uiso 1 1 calc R U . . .
O18 O -0.5363(4) 0.8824(4) 0.63017(10) 0.0379(11) Uani 1 1 d D . . . .
O10 O 0.4643(3) 1.0388(3) 0.45137(9) 0.0207(8) Uani 1 1 d . . . . .
O16A O -0.1580(12) 0.4319(12) 0.5776(4) 0.036(3) Uani 0.5 1 d . . P C 1
O16B O -0.2016(11) 0.4159(12) 0.5824(4) 0.026(3) Uani 0.5 1 d . . P D 2
O14 O 0.0905(4) 0.6060(3) 0.62484(9) 0.0223(8) Uani 1 1 d . . . . .
H15A H -0.198(6) 0.551(2) 0.5619(12) 0.033 Uiso 1 1 d D U . . .
H15B H -0.219(6) 0.624(4) 0.5372(5) 0.033 Uiso 1 1 d D U . . .
H18 H -0.522(6) 0.952(2) 0.6245(14) 0.033 Uiso 1 1 d D U . . .
H10A H 0.520(6) 1.016(5) 0.4442(15) 0.033 Uiso 1 1 d . U . . .
H10B H 0.412(6) 1.055(5) 0.4406(15) 0.033 Uiso 1 1 d . U . . .
H14A H 0.065(6) 0.554(5) 0.6302(16) 0.033 Uiso 1 1 d . U . . .
H14B H 0.135(6) 0.589(5) 0.6119(16) 0.033 Uiso 1 1 d . U . . .
H13A H -0.078(3) 0.695(4) 0.5696(13) 0.033 Uiso 1 1 d D U . . .
H13B H 0.019(4) 0.688(5) 0.5928(12) 0.033 Uiso 1 1 d D U . . .
H11A H 0.356(2) 0.406(4) 0.4087(13) 0.033 Uiso 1 1 d D U . . .
H11B H 0.429(4) 0.327(3) 0.4228(11) 0.033 Uiso 1 1 d D U . . .
H12A H 0.570(3) 0.302(4) 0.4008(11) 0.033 Uiso 1 1 d D U . . .
H12B H 0.689(3) 0.263(4) 0.3975(12) 0.033 Uiso 1 1 d D U . . .

loop_
_atom_site_aniso_label
_atom_site_aniso_U_11
_atom_site_aniso_U_22
_atom_site_aniso_U_33
_atom_site_aniso_U_23
_atom_site_aniso_U_13
_atom_site_aniso_U_12
Yb1 0.00784(9) 0.00784(9) 0.01037(10) 0.00014(8) 0.00125(6) 0.00042(9)
Mo1 0.00735(17) 0.01028(18) 0.00906(18) 0.00005(16) 0.00008(13) 0.00110(16)
P2 0.0128(6) 0.0155(6) 0.0116(6) 0.0006(5) -0.0006(4) 0.0004(5)
P1 0.0118(6) 0.0182(6) 0.0126(6) -0.0005(5) 0.0001(5) 0.0009(5)
O1 0.0178(17) 0.0118(17) 0.0165(18) -0.0025(13) 0.0030(14) -0.0009(14)
O4 0.0117(16) 0.0118(16) 0.0147(17) 0.0007(13) 0.0040(13) 0.0004(13)
O5 0.0103(16) 0.0036(15) 0.0223(18) 0.0026(12) -0.0002(13) 0.0009(12)
O2 0.0133(16) 0.0224(18) 0.0203(17) 0.0055(16) -0.0002(13) -0.0019(16)
O3 0.0127(16) 0.0191(18) 0.0179(17) 0.0017(15) -0.0002(13) 0.0005(15)
O8 0.0087(15) 0.0199(18) 0.0140(16) 0.0017(14) 0.0007(12) -0.0009(14)
C9 0.016(5) 0.019(5) 0.019(4) -0.001(3) -0.002(3) 0.001(4)
O7 0.0087(15) 0.0199(18) 0.0140(16) 0.0017(14) 0.0007(12) -0.0009(14)
O8A 0.016(2) 0.022(2) 0.017(2) 0.0003(19) 0.0029(18) -0.0007(19)
O6 0.0082(15) 0.0064(15) 0.0269(19) 0.0018(14) 0.0020(13) 0.0052(13)
O9 0.0148(18) 0.031(2) 0.0176(18) -0.0017(16) 0.0061(14) 0.0022(16)
O15 0.041(2) 0.026(2) 0.0160(19) 0.0034(16) -0.0103(17) -0.0084(19)
N11 0.0103(18) 0.0053(18) 0.017(2) 0.0024(15) 0.0039(15) -0.0009(15)
N1 0.0096(18) 0.010(2) 0.017(2) -0.0015(15) -0.0015(15) -0.0001(15)
N10 0.0100(18) 0.0061(18) 0.014(2) 0.0020(15) 0.0024(15) 0.0008(15)
N9 0.0085(18) 0.0091(19) 0.015(2) 0.0036(15) 0.0007(15) 0.0011(15)
N12 0.0102(19) 0.015(2) 0.018(2) 0.0003(16) 0.0000(16) 0.0043(16)
N7 0.015(2) 0.017(2) 0.012(2) 0.0005(16) -0.0030(16) -0.0021(16)
N4 0.013(2) 0.029(2) 0.022(2) 0.010(2) 0.0016(16) 0.002(2)
C1 0.009(2) 0.005(2) 0.013(2) -0.0014(16) -0.0033(17) -0.0011(16)
N13 0.0134(19) 0.020(2) 0.016(2) 0.0014(18) -0.0013(15) -0.0010(19)
N8 0.030(2) 0.018(2) 0.014(2) 0.0022(17) 0.0015(18) 0.010(2)
N6 0.013(2) 0.022(2) 0.024(2) -0.0045(19) 0.0015(17) 0.0004(18)
C12 0.005(2) 0.013(2) 0.017(2) 0.0036(18) -0.0022(17) 0.0007(18)
C10 0.015(2) 0.009(2) 0.014(2) -0.0002(18) 0.0040(18) 0.0009(18)
N5 0.025(2) 0.025(2) 0.016(2) 0.0068(19) 0.0035(18) 0.008(2)
C11 0.017(2) 0.007(2) 0.015(2) 0.0004(18) -0.0016(18) 0.0003(19)
C6 0.007(2) 0.012(2) 0.019(2) 0.0006(19) 0.0001(18) 0.0006(18)
C17 0.011(2) 0.011(2) 0.020(3) -0.0019(19) -0.0040(18) 0.0027(19)
C7 0.007(2) 0.013(2) 0.015(2) -0.0009(19) 0.0027(17) -0.0006(18)
N3 0.035(3) 0.024(3) 0.016(2) 0.0030(18) 0.0057(19) 0.007(2)
C4 0.011(2) 0.016(2) 0.011(2) 0.0039(17) 0.0004(17) 0.0036(17)
C13 0.008(2) 0.009(2) 0.017(2) -0.0005(18) 0.0002(17) 0.0010(18)
C5 0.014(2) 0.019(3) 0.011(2) 0.0004(19) 0.0032(18) -0.003(2)
C15 0.011(2) 0.012(2) 0.021(3) -0.0015(19) 0.0018(19) 0.0009(19)
C14 0.011(2) 0.009(2) 0.015(2) -0.0006(18) -0.0023(18) 0.0023(18)
C8 0.015(2) 0.020(3) 0.006(2) 0.0012(18) 0.0005(17) 0.003(2)
N2 0.027(3) 0.026(3) 0.020(2) -0.0014(19) -0.0100(19) -0.004(2)
C3 0.018(2) 0.014(2) 0.016(2) 0.0021(19) -0.0005(18) 0.0052(19)
C2 0.017(2) 0.016(2) 0.009(2) 0.0000(18) -0.0019(18) 0.003(2)
C16 0.013(2) 0.018(3) 0.016(2) -0.004(2) -0.0003(19) 0.004(2)
C30 0.013(2) 0.019(3) 0.013(2) 0.0041(19) -0.0021(18) 0.001(2)
C36 0.018(2) 0.016(2) 0.014(2) 0.003(2) 0.0012(18) 0.001(2)
C47 0.020(3) 0.024(3) 0.020(3) -0.001(2) -0.002(2) 0.002(2)
C42 0.021(2) 0.022(3) 0.014(2) -0.001(2) -0.0025(18) 0.007(2)
C41 0.017(2) 0.023(3) 0.016(2) 0.001(2) -0.0042(19) 0.006(2)
C33 0.018(3) 0.031(3) 0.020(3) 0.012(2) -0.004(2) -0.002(2)
C24 0.016(2) 0.022(3) 0.019(3) -0.005(2) 0.003(2) 0.000(2)
C39 0.022(3) 0.028(3) 0.014(2) 0.002(2) 0.006(2) 0.008(2)
C49 0.021(3) 0.019(3) 0.018(3) 0.000(2) 0.003(2) -0.001(2)
C46 0.031(3) 0.025(3) 0.020(3) -0.003(2) -0.011(2) 0.001(2)
C31 0.019(3) 0.020(3) 0.013(2) 0.001(2) -0.0022(19) 0.003(2)
C48 0.010(2) 0.019(3) 0.016(2) -0.0029(19) -0.0040(18) 0.0004(19)
C37 0.017(2) 0.027(3) 0.019(3) -0.007(2) -0.001(2) 0.003(2)
C53 0.015(2) 0.025(3) 0.017(3) 0.000(2) -0.0007(19) 0.001(2)
C35 0.018(3) 0.019(3) 0.021(3) -0.002(2) 0.000(2) 0.002(2)
C19 0.025(3) 0.025(3) 0.017(3) -0.003(2) 0.005(2) -0.003(2)
C32 0.013(2) 0.037(3) 0.011(2) 0.003(2) -0.0013(19) 0.002(2)
C40 0.026(3) 0.024(3) 0.015(3) -0.004(2) -0.004(2) 0.002(2)
C18 0.013(2) 0.024(3) 0.016(2) -0.006(2) 0.0049(18) 0.003(2)
C50 0.032(3) 0.023(3) 0.019(3) -0.001(2) -0.002(2) 0.002(2)
C38 0.016(3) 0.033(3) 0.023(3) -0.002(2) 0.002(2) 0.005(2)
C29 0.025(3) 0.025(3) 0.019(3) -0.004(2) 0.003(2) 0.000(2)
C52 0.024(3) 0.030(3) 0.020(3) 0.007(2) 0.001(2) -0.003(2)
C25 0.019(3) 0.043(4) 0.026(3) -0.010(3) 0.002(2) 0.009(3)
C34 0.020(3) 0.020(3) 0.031(3) 0.004(2) -0.004(2) 0.001(2)
C26 0.020(3) 0.043(4) 0.047(4) -0.015(3) 0.004(3) 0.009(3)
C28 0.038(3) 0.035(3) 0.020(3) -0.006(2) 0.012(2) -0.004(3)
C20 0.039(3) 0.025(3) 0.021(3) -0.008(2) 0.014(2) -0.007(3)
C45 0.057(4) 0.044(4) 0.016(3) 0.009(3) -0.014(3) -0.008(3)
C43 0.039(3) 0.039(4) 0.018(3) 0.008(3) -0.007(2) -0.014(3)
C51 0.027(3) 0.023(3) 0.022(3) 0.006(2) -0.007(2) -0.008(2)
C23 0.016(2) 0.033(3) 0.029(3) -0.006(3) -0.003(2) 0.007(3)
C44 0.073(5) 0.064(5) 0.022(3) 0.022(3) -0.013(3) -0.035(4)
C21 0.019(3) 0.038(4) 0.032(3) -0.019(3) 0.010(2) -0.008(3)
C22 0.016(3) 0.048(4) 0.030(3) -0.017(3) -0.003(2) 0.000(3)
C27 0.021(3) 0.032(3) 0.044(4) -0.018(3) 0.016(3) -0.004(3)
O17 0.036(3) 0.032(3) 0.075(4) -0.001(2) 0.019(3) 0.003(2)
O11 0.059(4) 0.067(4) 0.072(4) 0.002(3) -0.001(3) 0.011(3)
O13 0.0171(17) 0.0222(19) 0.0206(18) 0.0046(16) -0.0012(14) 0.0003(17)
O12 0.043(3) 0.044(3) 0.031(2) 0.004(2) -0.0106(19) 0.009(2)
C54 0.152(14) 0.110(12) 0.190(17) -0.001(11) 0.018(12) 0.066(11)
C55 0.033(3) 0.047(4) 0.039(4) 0.014(3) 0.004(3) 0.014(3)
O18 0.038(3) 0.040(3) 0.035(3) 0.006(2) -0.005(2) 0.004(2)
O10 0.0113(18) 0.023(2) 0.028(2) 0.0011(17) 0.0022(15) 0.0017(16)
O16A 0.048(10) 0.020(6) 0.037(8) 0.000(5) -0.018(7) 0.003(7)
O16B 0.023(7) 0.025(6) 0.032(6) 0.002(4) 0.008(5) -0.009(5)
O14 0.022(2) 0.026(2) 0.019(2) 0.0014(17) 0.0007(15) 0.0048(17)

loop_
_atom_type_symbol
_atom_type_description
_atom_type_scat_dispersion_real
_atom_type_scat_dispersion_imag
_atom_type_scat_source
C C 0.0033 0.0016 'International Tables Vol C Tables 4.2.6.8 and 6.1.1.4'
H H 0 0 'International Tables Vol C Tables 4.2.6.8 and 6.1.1.4'
Mo Mo -1.6832 0.6857 'International Tables Vol C Tables 4.2.6.8 and 6.1.1.4'
N N 0.0061 0.0033 'International Tables Vol C Tables 4.2.6.8 and 6.1.1.4'
O O 0.0106 0.006 'International Tables Vol C Tables 4.2.6.8 and 6.1.1.4'
P P 0.1023 0.0942 'International Tables Vol C Tables 4.2.6.8 and 6.1.1.4'
Yb Yb -0.385 5.5486 'International Tables Vol C Tables 4.2.6.8 and 6.1.1.4'

loop_
_geom_angle_atom_site_label_1
_geom_angle_atom_site_label_2
_geom_angle_atom_site_label_3
_geom_angle
_geom_angle_site_symmetry_1
_geom_angle_site_symmetry_3
O1 Yb1 O6 145.48(12) . .
O1 Yb1 O5 139.39(11) . .
O6 Yb1 O5 73.93(11) . .
O1 Yb1 O7 87.31(12) . .
O6 Yb1 O7 98.71(12) . .
O5 Yb1 O7 72.82(11) . .
O1 Yb1 O8 87.31(12) . .
O6 Yb1 O8 98.71(12) . .
O5 Yb1 O8 72.82(11) . .
O1 Yb1 O3 106.89(12) . .
O6 Yb1 O3 87.96(12) . .
O5 Yb1 O3 75.35(12) . .
O7 Yb1 O3 144.09(11) . .
O8 Yb1 O3 144.09(11) . .
O1 Yb1 O4 69.69(11) . .
O6 Yb1 O4 144.83(11) . .
O5 Yb1 O4 71.88(11) . .
O7 Yb1 O4 78.89(11) . .
O8 Yb1 O4 78.89(11) . .
O3 Yb1 O4 75.78(11) . .
O1 Yb1 O2 75.70(12) . .
O6 Yb1 O2 80.28(12) . .
O5 Yb1 O2 138.01(11) . .
O7 Yb1 O2 144.74(11) . .
O8 Yb1 O2 144.74(11) . .
O3 Yb1 O2 71.11(11) . .
O4 Yb1 O2 121.52(12) . .
O1 Yb1 N1 74.24(12) . .
O6 Yb1 N1 75.50(12) . .
O5 Yb1 N1 128.28(12) . .
O7 Yb1 N1 71.83(12) . .
O8 Yb1 N1 71.83(12) . .
O3 Yb1 N1 143.28(12) . .
O4 Yb1 N1 134.04(12) . .
O2 Yb1 N1 73.88(12) . .
C5 Mo1 C1 79.42(17) . .
C5 Mo1 C6 71.48(18) . .
C1 Mo1 C6 76.10(16) . .
C5 Mo1 C4 108.24(17) . .
C1 Mo1 C4 140.96(17) . .
C6 Mo1 C4 70.84(17) . .
C5 Mo1 C7 141.53(18) . .
C1 Mo1 C7 73.20(16) . .
C6 Mo1 C7 76.02(18) . .
C4 Mo1 C7 79.10(16) . .
C5 Mo1 C2 81.03(18) . .
C1 Mo1 C2 71.63(17) . .
C6 Mo1 C2 140.73(17) . .
C4 Mo1 C2 146.47(18) . .
C7 Mo1 C2 114.12(17) . .
C5 Mo1 C3 74.52(17) . .
C1 Mo1 C3 142.02(17) . .
C6 Mo1 C3 119.48(18) . .
C4 Mo1 C3 74.54(18) . .
C7 Mo1 C3 141.46(17) . .
C2 Mo1 C3 77.35(18) . .
C5 Mo1 C8 144.72(17) . .
C1 Mo1 C8 114.56(17) . .
C6 Mo1 C8 141.64(17) . .
C4 Mo1 C8 81.71(17) . .
C7 Mo1 C8 72.80(17) . .
C2 Mo1 C8 74.00(18) . .
C3 Mo1 C8 75.96(17) . .
N13 P2 C48 114.5(2) . .
N13 P2 C42 108.0(2) . .
C48 P2 C42 106.0(2) . .
N13 P2 C36 110.8(2) . .
C48 P2 C36 109.5(2) . .
C42 P2 C36 107.7(2) . .
N13 P1 C30 114.9(2) . .
N13 P1 C18 109.0(2) . .
C30 P1 C18 107.6(2) . .
N13 P1 C24 109.8(2) . .
C30 P1 C24 109.3(2) . .
C18 P1 C24 105.7(2) . .
N9 O4 Yb1 128.0(3) . .
N10 O5 Yb1 134.1(3) . .
C9 O8 Yb1 130.4(7) . .
N11 O6 Yb1 132.8(3) . .
O6 N11 C10 120.3(4) . .
O6 N11 C11 120.6(4) . 3_666
C10 N11 C11 119.1(4) . 3_666
C1 N1 Yb1 176.7(4) . .
O5 N10 C13 120.8(4) . .
O5 N10 C12 118.5(4) . .
C13 N10 C12 120.7(4) . .
O4 N9 C14 121.0(4) . .
O4 N9 C17 119.1(4) . .
C14 N9 C17 119.8(4) . .
O9 N12 C16 120.6(4) . .
O9 N12 C15 120.2(4) . .
C16 N12 C15 119.2(4) . .
N1 C1 Mo1 178.9(4) . .
P1 N13 P2 136.2(3) . .
N10 C12 C13 119.7(4) . 3_566
N11 C10 C11 120.1(4) . .
N11 C11 C10 120.8(4) 3_666 .
N6 C6 Mo1 179.1(4) . .
N9 C17 C16 119.8(4) . .
N7 C7 Mo1 178.6(4) . .
N4 C4 Mo1 176.3(4) . .
N10 C13 C12 119.6(4) . 3_566
N5 C5 Mo1 175.7(4) . .
N12 C15 C14 120.3(4) . .
N9 C14 C15 120.1(4) . .
N8 C8 Mo1 178.7(4) . .
N3 C3 Mo1 177.2(4) . .
N2 C2 Mo1 177.8(4) . .
N12 C16 C17 120.7(5) . .
C35 C30 C31 119.7(5) . .
C35 C30 P1 121.5(4) . .
C31 C30 P1 118.3(4) . .
C41 C36 C37 119.4(5) . .
C41 C36 P2 119.9(4) . .
C37 C36 P2 120.7(4) . .
C46 C47 C42 120.3(5) . .
C43 C42 C47 119.4(5) . .
C43 C42 P2 119.9(4) . .
C47 C42 P2 120.7(4) . .
C36 C41 C40 120.2(5) . .
C32 C33 C34 120.4(5) . .
C29 C24 C25 119.6(5) . .
C29 C24 P1 119.6(4) . .
C25 C24 P1 120.5(4) . .
C40 C39 C38 120.0(5) . .
C50 C49 C48 120.9(5) . .
C45 C46 C47 119.9(5) . .
C32 C31 C30 119.5(5) . .
C53 C48 C49 118.9(5) . .
C53 C48 P2 122.6(4) . .
C49 C48 P2 118.3(4) . .
C38 C37 C36 120.1(5) . .
C52 C53 C48 120.0(5) . .
C34 C35 C30 119.9(5) . .
C18 C19 C20 120.1(5) . .
C33 C32 C31 120.3(5) . .
C39 C40 C41 120.3(5) . .
C19 C18 C23 119.8(5) . .
C19 C18 P1 119.8(4) . .
C23 C18 P1 120.3(4) . .
C49 C50 C51 119.7(5) . .
C37 C38 C39 120.0(5) . .
C24 C29 C28 119.9(5) . .
C51 C52 C53 120.3(5) . .
C26 C25 C24 119.6(6) . .
C33 C34 C35 120.2(5) . .
C27 C26 C25 120.8(6) . .
C27 C28 C29 120.2(6) . .
C21 C20 C19 119.8(6) . .
C46 C45 C44 120.5(5) . .
C42 C43 C44 119.6(6) . .
C52 C51 C50 120.2(5) . .
C22 C23 C18 119.5(6) . .
C45 C44 C43 120.3(6) . .
C22 C21 C20 120.3(5) . .
C21 C22 C23 120.4(6) . .
C28 C27 C26 119.8(5) . .

loop_
_geom_bond_atom_site_label_1
_geom_bond_atom_site_label_2
_geom_bond_distance
_geom_bond_site_symmetry_2
Yb1 O1 2.280(3) .
Yb1 O6 2.290(3) .
Yb1 O5 2.300(3) .
Yb1 O7 2.325(3) .
Yb1 O8 2.325(3) .
Yb1 O3 2.343(3) .
Yb1 O4 2.353(3) .
Yb1 O2 2.356(3) .
Yb1 N1 2.390(4) .
Mo1 C5 2.145(5) .
Mo1 C1 2.149(4) .
Mo1 C6 2.152(5) .
Mo1 C4 2.160(5) .
Mo1 C7 2.166(5) .
Mo1 C2 2.166(5) .
Mo1 C3 2.167(5) .
Mo1 C8 2.168(5) .
P2 N13 1.587(4) .
P2 C48 1.795(5) .
P2 C42 1.798(5) .
P2 C36 1.807(5) .
P1 N13 1.584(4) .
P1 C30 1.798(5) .
P1 C18 1.798(5) .
P1 C24 1.806(5) .
O4 N9 1.315(5) .
O5 N10 1.321(5) .
O8 C9 1.429(13) .
O6 N11 1.315(5) .
O9 N12 1.301(5) .
N11 C10 1.349(6) .
N11 C11 1.352(6) 3_666
N1 C1 1.150(6) .
N10 C13 1.342(6) .
N10 C12 1.351(6) .
N9 C14 1.348(6) .
N9 C17 1.355(6) .
N12 C16 1.348(6) .
N12 C15 1.359(6) .
N7 C7 1.149(6) .
N4 C4 1.155(6) .
N8 C8 1.148(6) .
N6 C6 1.154(6) .
C12 C13 1.373(6) 3_566
C10 C11 1.363(6) .
N5 C5 1.155(6) .
C17 C16 1.370(7) .
N3 C3 1.158(6) .
C15 C14 1.370(6) .
N2 C2 1.150(6) .
C30 C35 1.396(7) .
C30 C31 1.403(7) .
C36 C41 1.388(7) .
C36 C37 1.399(7) .
C47 C46 1.383(7) .
C47 C42 1.402(7) .
C42 C43 1.386(8) .
C41 C40 1.393(7) .
C33 C32 1.381(8) .
C33 C34 1.385(8) .
C24 C29 1.388(7) .
C24 C25 1.394(7) .
C39 C40 1.379(7) .
C39 C38 1.390(8) .
C49 C50 1.379(7) .
C49 C48 1.405(7) .
C46 C45 1.366(8) .
C31 C32 1.391(7) .
C48 C53 1.400(7) .
C37 C38 1.389(7) .
C53 C52 1.391(8) .
C35 C34 1.386(7) .
C19 C18 1.387(7) .
C19 C20 1.393(8) .
C18 C23 1.397(7) .
C50 C51 1.393(8) .
C29 C28 1.400(8) .
C52 C51 1.390(8) .
C25 C26 1.390(8) .
C26 C27 1.378(9) .
C28 C27 1.377(9) .
C20 C21 1.388(8) .
C45 C44 1.386(9) .
C43 C44 1.388(8) .
C23 C22 1.396(8) .
C21 C22 1.372(9) .
O17 C54 1.356(16) .
C55 O18 1.418(7) .
